data_7220065
loop_
_publ_author_name
'Zhang, Huijie'
'Fan, Ruiqing'
'Wang, Ping'
'Wang, Xinming'
'Gao, Song'
'Dong, Yuwei'
'Wang, Yulei'
'Yang, Yulin'

_publ_section_title
;
 Structure variations of series lanthanide complexes constructed from
 quinoline carboxylate ligand: photoluminescent properties and PMMA
 matrices doping
;
_journal_name_full 'RSC Adv.'
_journal_paper_doi 10.1039/C5RA01796C
_journal_year 2015
_chemical_formula_sum 'C34 H27 Cl Eu N5 O6'
_chemical_formula_weight 789.02
_chemical_name_systematic
; 
 ? 
;
_space_group_IT_number 2
_symmetry_cell_setting triclinic
_symmetry_space_group_name_Hall '-P 1'
_symmetry_space_group_name_H-M 'P -1'
_atom_sites_solution_hydrogens geom
_atom_sites_solution_primary direct
_atom_sites_solution_secondary difmap
_audit_creation_method SHELXL-97
_audit_update_record
;
2015-03-03 deposited with the CCDC.
2015-04-07 downloaded from the CCDC.
;
_cell_angle_alpha 111.9660(10)
_cell_angle_beta 91.3200(10)
_cell_angle_gamma 111.1270(10)
_cell_formula_units_Z 2
_cell_length_a 11.1063(4)
_cell_length_b 11.3995(5)
_cell_length_c 14.9133(6)
_cell_measurement_reflns_used 5948
_cell_measurement_temperature 173(2)
_cell_measurement_theta_max 25.76
_cell_measurement_theta_min 3.00
_cell_volume 1605.93(11)
_computing_structure_refinement 'SHELXL-97 (Sheldrick, 1997)'
_computing_structure_solution 'SHELXS-97 (Sheldrick, 1990)'
_diffrn_ambient_temperature 173(2)
_diffrn_measured_fraction_theta_full 0.985
_diffrn_measured_fraction_theta_max 0.967
_diffrn_measurement_device_type 'Bruker Smart APEX CCD area detector'
_diffrn_measurement_method 'phi and omega scans'
_diffrn_radiation_monochromator graphite
_diffrn_radiation_source 'fine-focus sealed tube'
_diffrn_radiation_type MoK\a
_diffrn_radiation_wavelength 0.71073
_diffrn_reflns_av_R_equivalents 0.0314
_diffrn_reflns_av_sigmaI/netI 0.0386
_diffrn_reflns_limit_h_max 13
_diffrn_reflns_limit_h_min -13
_diffrn_reflns_limit_k_max 13
_diffrn_reflns_limit_k_min -11
_diffrn_reflns_limit_l_max 18
_diffrn_reflns_limit_l_min -18
_diffrn_reflns_number 14047
_diffrn_reflns_theta_full 25.00
_diffrn_reflns_theta_max 25.76
_diffrn_reflns_theta_min 3.00
_exptl_absorpt_coefficient_mu 2.090
_exptl_crystal_colour colorless
_exptl_crystal_density_diffrn 1.632
_exptl_crystal_density_method 'not measured'
_exptl_crystal_description block
_exptl_crystal_F_000 788
_exptl_crystal_size_max 0.214
_exptl_crystal_size_mid 0.183
_exptl_crystal_size_min 0.151
_refine_diff_density_max 1.157
_refine_diff_density_min -0.847
_refine_diff_density_rms 0.116
_refine_ls_extinction_method none
_refine_ls_goodness_of_fit_ref 1.072
_refine_ls_hydrogen_treatment mixed
_refine_ls_matrix_type full
_refine_ls_number_parameters 410
_refine_ls_number_reflns 5948
_refine_ls_number_restraints 0
_refine_ls_restrained_S_all 1.072
_refine_ls_R_factor_all 0.0363
_refine_ls_R_factor_gt 0.0282
_refine_ls_shift/su_max 0.017
_refine_ls_shift/su_mean 0.000
_refine_ls_structure_factor_coef Fsqd
_refine_ls_weighting_details 'calc w=1/[\s^2^(Fo^2^)+(0.0350P)^2^+2.9435P] where P=(Fo^2^+2Fc^2^)/3'
_refine_ls_weighting_scheme calc
_refine_ls_wR_factor_gt 0.0657
_refine_ls_wR_factor_ref 0.0757
_reflns_number_gt 5301
_reflns_number_total 5948
_reflns_threshold_expression >2sigma(I)
_cod_data_source_file c5ra01796c2.cif
_cod_data_source_block 2
_cod_depositor_comments
;
The following automatic conversions were performed:

'_symmetry_cell_setting' value 'Triclinic' changed to 'triclinic'
according to
/usr/data/users/saulius/crontab/automatic-downloads/rss-feeds/RSC/lib/dictionaries/cif_core.dic
dictionary named 'cif_core.dic' version 2.4.2 from 2011-04-26.

Automatic conversion script
Id: cif_fix_values 3143 2015-03-26 13:38:13Z robertas 
;
_cod_original_sg_symbol_H-M 'P-1   '
_cod_database_code 7220065

loop_
_symmetry_equiv_pos_as_xyz
'x, y, z'
'-x, -y, -z'

loop_
_atom_site_label
_atom_site_type_symbol
_atom_site_fract_x
_atom_site_fract_y
_atom_site_fract_z
_atom_site_U_iso_or_equiv
_atom_site_adp_type
_atom_site_occupancy
_atom_site_symmetry_multiplicity
_atom_site_calc_flag
_atom_site_refinement_flags
Eu1 Eu 1.081799(17) 0.845139(19) 0.439241(13) 0.01254(7) Uani 1 1 d .
N1 N 1.0277(3) 0.6408(3) 0.2688(2) 0.0213(7) Uani 1 1 d .
N2 N 1.2553(3) 0.8686(3) 0.3214(2) 0.0181(7) Uani 1 1 d .
N3 N 0.9089(4) 0.8526(4) 0.0488(3) 0.0337(9) Uani 1 1 d .
N4 N 0.4033(3) 0.6779(3) 0.3859(3) 0.0206(7) Uani 1 1 d .
N5 N 0.6364(7) 0.6405(8) 0.1239(5) 0.088(2) Uiso 1 1 d .
Cl1 Cl 1.23341(10) 0.66603(11) 0.62868(8) 0.0272(2) Uani 1 1 d .
O1 O 1.0067(3) 0.9235(3) 0.3359(2) 0.0274(7) Uani 1 1 d .
O2 O 0.9284(3) 1.0873(3) 0.39208(19) 0.0223(6) Uani 1 1 d .
O3 O 0.8513(2) 0.7389(3) 0.4200(2) 0.0219(6) Uani 1 1 d .
O4 O 1.2056(3) 1.0821(3) 0.5138(2) 0.0226(6) Uani 1 1 d .
O5 O 1.2787(2) 0.8321(3) 0.4998(2) 0.0209(6) Uani 1 1 d .
H5A H 1.2707 0.8214 0.5531 0.031 Uiso 1 1 d R
H5D H 1.3443 0.9064 0.5104 0.031 Uiso 1 1 d R
O6 O 1.0195(3) 0.6304(3) 0.4660(2) 0.0219(6) Uani 1 1 d .
H6A H 0.9640 0.6284 0.5042 0.033 Uiso 1 1 d R
H6D H 1.0875 0.6285 0.4918 0.033 Uiso 1 1 d R
C1 C 1.3655(4) 0.9796(4) 0.3449(3) 0.0219(9) Uani 1 1 d .
H1A H 1.3767 1.0587 0.4025 0.026 Uiso 1 1 calc R
C2 C 1.4670(4) 0.9874(5) 0.2896(3) 0.0290(10) Uani 1 1 d .
H2A H 1.5438 1.0699 0.3094 0.035 Uiso 1 1 calc R
C3 C 1.4527(4) 0.8741(5) 0.2071(3) 0.0311(10) Uani 1 1 d .
H3B H 1.5205 0.8756 0.1694 0.037 Uiso 1 1 calc R
C4 C 1.3362(4) 0.7551(5) 0.1789(3) 0.0260(9) Uani 1 1 d .
C5 C 1.3139(5) 0.6321(5) 0.0928(4) 0.0443(14) Uani 1 1 d .
H5B H 1.3794 0.6309 0.0531 0.053 Uiso 1 1 calc R
C6 C 1.2024(5) 0.5188(6) 0.0673(4) 0.0486(15) Uani 1 1 d .
H6B H 1.1908 0.4387 0.0103 0.058 Uiso 1 1 calc R
C7 C 1.1009(5) 0.5170(5) 0.1249(3) 0.0355(11) Uani 1 1 d .
C8 C 0.9810(5) 0.4022(5) 0.1004(4) 0.0483(15) Uani 1 1 d .
H8A H 0.9647 0.3197 0.0440 0.058 Uiso 1 1 calc R
C9 C 0.8893(5) 0.4107(5) 0.1580(4) 0.0492(15) Uani 1 1 d .
H9A H 0.8072 0.3347 0.1414 0.059 Uiso 1 1 calc R
C10 C 0.9156(4) 0.5311(5) 0.2415(3) 0.0320(11) Uani 1 1 d .
H10A H 0.8499 0.5348 0.2809 0.038 Uiso 1 1 calc R
C11 C 1.1196(4) 0.6361(4) 0.2101(3) 0.0212(9) Uani 1 1 d .
C12 C 1.2396(4) 0.7563(4) 0.2377(3) 0.0199(8) Uani 1 1 d .
C13 C 0.9417(4) 0.8810(5) 0.1415(3) 0.0270(10) Uani 1 1 d .
H13A H 0.9938 0.8384 0.1568 0.032 Uiso 1 1 calc R
C14 C 0.9061(4) 0.9699(4) 0.2209(3) 0.0168(8) Uani 1 1 d .
C15 C 0.8270(4) 1.0285(4) 0.1995(3) 0.0181(8) Uani 1 1 d .
H15A H 0.8004 1.0883 0.2508 0.022 Uiso 1 1 calc R
C16 C 0.7856(4) 0.9987(4) 0.1003(3) 0.0211(9) Uani 1 1 d .
C17 C 0.7013(4) 1.0519(5) 0.0726(3) 0.0312(10) Uani 1 1 d .
H17A H 0.6677 1.1070 0.1213 0.037 Uiso 1 1 calc R
C18 C 0.6675(5) 1.0243(6) -0.0248(4) 0.0417(13) Uani 1 1 d .
H18A H 0.6118 1.0614 -0.0431 0.050 Uiso 1 1 calc R
C19 C 0.7158(6) 0.9409(6) -0.0971(4) 0.0491(14) Uani 1 1 d .
H19A H 0.6931 0.9229 -0.1642 0.059 Uiso 1 1 calc R
C20 C 0.7946(5) 0.8857(6) -0.0725(3) 0.0412(12) Uani 1 1 d .
H20A H 0.8256 0.8291 -0.1225 0.049 Uiso 1 1 calc R
C21 C 0.8309(4) 0.9116(5) 0.0266(3) 0.0292(10) Uani 1 1 d .
C22 C 0.9499(3) 0.9956(4) 0.3244(3) 0.0163(8) Uani 1 1 d .
C23 C 0.5306(4) 0.7498(4) 0.4044(3) 0.0192(8) Uani 1 1 d .
H23A H 0.5609 0.8440 0.4149 0.023 Uiso 1 1 calc R
C24 C 0.6250(4) 0.6958(4) 0.4095(3) 0.0155(8) Uani 1 1 d .
C25 C 0.5828(4) 0.5599(4) 0.3936(3) 0.0163(8) Uani 1 1 d .
H25A H 0.6446 0.5207 0.3958 0.020 Uiso 1 1 calc R
C26 C 0.4471(4) 0.4786(4) 0.3740(3) 0.0169(8) Uani 1 1 d .
C27 C 0.3956(4) 0.3380(4) 0.3598(3) 0.0225(9) Uani 1 1 d .
H27A H 0.4535 0.2941 0.3611 0.027 Uiso 1 1 calc R
C28 C 0.2626(4) 0.2656(4) 0.3443(3) 0.0256(9) Uani 1 1 d .
H28A H 0.2288 0.1717 0.3352 0.031 Uiso 1 1 calc R
C29 C 0.1765(4) 0.3288(4) 0.3417(3) 0.0275(10) Uani 1 1 d .
H29A H 0.0846 0.2774 0.3312 0.033 Uiso 1 1 calc R
C30 C 0.2223(4) 0.4634(4) 0.3541(3) 0.0232(9) Uani 1 1 d .
H30A H 0.1623 0.5044 0.3513 0.028 Uiso 1 1 calc R
C31 C 0.3593(4) 0.5417(4) 0.3712(3) 0.0189(8) Uani 1 1 d .
C32 C 0.7674(4) 0.7913(4) 0.4402(3) 0.0165(8) Uani 1 1 d .
C33 C 0.4854(9) 0.4112(10) 0.1261(7) 0.108(3) Uiso 1 1 d .
H33A H 0.4353 0.3506 0.0594 0.163 Uiso 1 1 calc R
H33B H 0.4250 0.4276 0.1714 0.163 Uiso 1 1 calc R
H33C H 0.5357 0.3674 0.1464 0.163 Uiso 1 1 calc R
C34 C 0.5745(7) 0.5412(8) 0.1276(5) 0.0714(19) Uiso 1 1 d .

loop_
_atom_site_aniso_label
_atom_site_aniso_U_11
_atom_site_aniso_U_22
_atom_site_aniso_U_33
_atom_site_aniso_U_23
_atom_site_aniso_U_13
_atom_site_aniso_U_12
Eu1 0.01141(10) 0.00987(10) 0.01590(11) 0.00420(8) 0.00280(7) 0.00488(7)
N1 0.0233(17) 0.0139(17) 0.0210(18) 0.0036(14) 0.0058(14) 0.0047(14)
N2 0.0190(16) 0.0167(17) 0.0185(17) 0.0066(14) 0.0028(13) 0.0078(14)
N3 0.042(2) 0.035(2) 0.024(2) 0.0050(17) 0.0089(17) 0.0227(19)
N4 0.0150(16) 0.0184(18) 0.0308(19) 0.0093(15) 0.0038(14) 0.0099(14)
Cl1 0.0306(5) 0.0225(5) 0.0318(6) 0.0136(5) 0.0020(4) 0.0118(4)
O1 0.0307(16) 0.0294(17) 0.0291(16) 0.0171(14) 0.0012(13) 0.0142(14)
O2 0.0297(15) 0.0213(16) 0.0161(14) 0.0075(12) 0.0048(12) 0.0105(13)
O3 0.0140(13) 0.0181(15) 0.0318(16) 0.0069(13) 0.0043(12) 0.0077(12)
O4 0.0214(14) 0.0114(14) 0.0289(16) 0.0044(12) 0.0047(12) 0.0040(11)
O5 0.0156(13) 0.0237(16) 0.0285(15) 0.0138(13) 0.0063(11) 0.0099(12)
O6 0.0191(14) 0.0178(15) 0.0329(16) 0.0137(13) 0.0031(12) 0.0083(12)
C1 0.020(2) 0.024(2) 0.020(2) 0.0085(18) 0.0076(16) 0.0082(17)
C2 0.020(2) 0.035(3) 0.031(2) 0.020(2) 0.0038(18) 0.0037(19)
C3 0.027(2) 0.042(3) 0.030(2) 0.019(2) 0.0148(19) 0.014(2)
C4 0.026(2) 0.034(3) 0.024(2) 0.015(2) 0.0119(18) 0.016(2)
C5 0.044(3) 0.043(3) 0.037(3) 0.006(2) 0.025(2) 0.018(3)
C6 0.056(3) 0.037(3) 0.036(3) -0.002(2) 0.025(3) 0.017(3)
C7 0.043(3) 0.025(3) 0.027(2) 0.001(2) 0.015(2) 0.011(2)
C8 0.057(3) 0.022(3) 0.035(3) -0.009(2) 0.019(3) 0.003(2)
C9 0.050(3) 0.020(3) 0.042(3) -0.005(2) 0.012(3) -0.006(2)
C10 0.034(2) 0.020(2) 0.029(2) 0.0059(19) 0.010(2) 0.0005(19)
C11 0.027(2) 0.018(2) 0.019(2) 0.0066(17) 0.0092(17) 0.0105(17)
C12 0.023(2) 0.023(2) 0.019(2) 0.0099(17) 0.0060(16) 0.0147(18)
C13 0.034(2) 0.028(2) 0.025(2) 0.0085(19) 0.0041(19) 0.021(2)
C14 0.0149(18) 0.018(2) 0.0190(19) 0.0089(16) 0.0056(15) 0.0058(16)
C15 0.0199(19) 0.016(2) 0.0149(19) 0.0041(16) 0.0023(15) 0.0057(16)
C16 0.021(2) 0.021(2) 0.021(2) 0.0090(18) 0.0018(16) 0.0084(17)
C17 0.034(2) 0.029(3) 0.030(2) 0.014(2) -0.001(2) 0.010(2)
C18 0.041(3) 0.049(3) 0.035(3) 0.023(3) -0.009(2) 0.013(3)
C19 0.059(3) 0.060(4) 0.022(3) 0.018(3) -0.005(2) 0.016(3)
C20 0.052(3) 0.047(3) 0.019(2) 0.009(2) 0.003(2) 0.020(3)
C21 0.034(2) 0.023(2) 0.022(2) 0.0069(19) -0.0015(19) 0.0044(19)
C22 0.0123(17) 0.017(2) 0.0185(19) 0.0088(17) 0.0034(15) 0.0024(15)
C23 0.0193(19) 0.015(2) 0.025(2) 0.0095(17) 0.0029(16) 0.0069(16)
C24 0.0168(18) 0.0131(19) 0.0150(18) 0.0039(16) 0.0036(15) 0.0061(15)
C25 0.0154(18) 0.015(2) 0.0179(19) 0.0050(16) 0.0018(15) 0.0072(16)
C26 0.0182(19) 0.0129(19) 0.0150(18) 0.0045(16) 0.0007(15) 0.0025(15)
C27 0.024(2) 0.015(2) 0.025(2) 0.0070(18) -0.0010(17) 0.0053(17)
C28 0.028(2) 0.016(2) 0.025(2) 0.0085(18) 0.0031(18) 0.0004(18)
C29 0.015(2) 0.024(2) 0.028(2) 0.0057(19) -0.0003(17) -0.0047(17)
C30 0.0135(19) 0.024(2) 0.031(2) 0.0097(19) 0.0020(17) 0.0083(17)
C31 0.0174(19) 0.016(2) 0.019(2) 0.0049(17) 0.0020(16) 0.0051(16)
C32 0.0154(18) 0.015(2) 0.0188(19) 0.0087(16) 0.0019(15) 0.0043(16)

loop_
_atom_type_symbol
_atom_type_description
_atom_type_scat_dispersion_real
_atom_type_scat_dispersion_imag
_atom_type_scat_source
C C 0.0033 0.0016 'International Tables Vol C Tables 4.2.6.8 and 6.1.1.4'
H H 0.0000 0.0000 'International Tables Vol C Tables 4.2.6.8 and 6.1.1.4'
Cl Cl 0.1484 0.1585 'International Tables Vol C Tables 4.2.6.8 and 6.1.1.4'
Eu Eu -0.1578 3.6682 'International Tables Vol C Tables 4.2.6.8 and 6.1.1.4'
N N 0.0061 0.0033 'International Tables Vol C Tables 4.2.6.8 and 6.1.1.4'
O O 0.0106 0.0060 'International Tables Vol C Tables 4.2.6.8 and 6.1.1.4'

loop_
_geom_angle_atom_site_label_1
_geom_angle_atom_site_label_2
_geom_angle_atom_site_label_3
_geom_angle
_geom_angle_site_symmetry_1
_geom_angle_site_symmetry_3
O1 Eu1 O4 77.39(10) . .
O1 Eu1 O2 125.54(10) . 2_776
O4 Eu1 O2 74.03(10) . 2_776
O1 Eu1 O3 76.72(10) . .
O4 Eu1 O3 124.91(9) . .
O2 Eu1 O3 83.14(10) 2_776 .
O1 Eu1 O5 141.42(10) . .
O4 Eu1 O5 83.71(10) . .
O2 Eu1 O5 79.38(9) 2_776 .
O3 Eu1 O5 140.33(10) . .
O1 Eu1 O6 138.38(10) . .
O4 Eu1 O6 142.97(10) . .
O2 Eu1 O6 74.97(9) 2_776 .
O3 Eu1 O6 70.08(9) . .
O5 Eu1 O6 71.08(9) . .
O1 Eu1 N1 77.86(11) . .
O4 Eu1 N1 139.10(10) . .
O2 Eu1 N1 146.36(10) 2_776 .
O3 Eu1 N1 79.46(10) . .
O5 Eu1 N1 96.15(10) . .
O6 Eu1 N1 72.11(10) . .
O1 Eu1 N2 75.12(10) . .
O4 Eu1 N2 79.92(10) . .
O2 Eu1 N2 140.52(10) 2_776 .
O3 Eu1 N2 136.34(10) . .
O5 Eu1 N2 68.60(10) . .
O6 Eu1 N2 113.47(9) . .
N1 Eu1 N2 62.49(10) . .
O1 Eu1 Eu1 60.89(7) . 2_776
O4 Eu1 Eu1 55.47(7) . 2_776
O2 Eu1 Eu1 64.69(7) 2_776 2_776
O3 Eu1 Eu1 69.45(7) . 2_776
O5 Eu1 Eu1 130.67(7) . 2_776
O6 Eu1 Eu1 125.00(6) . 2_776
N1 Eu1 Eu1 132.45(8) . 2_776
N2 Eu1 Eu1 121.49(7) . 2_776
C10 N1 C11 118.0(3) . .
C10 N1 Eu1 120.7(3) . .
C11 N1 Eu1 120.9(2) . .
C1 N2 C12 117.4(3) . .
C1 N2 Eu1 123.1(2) . .
C12 N2 Eu1 119.1(2) . .
C13 N3 C21 117.1(4) . .
C23 N4 C31 118.1(3) . .
C22 O1 Eu1 148.4(3) . .
C22 O2 Eu1 138.8(3) . 2_776
C32 O3 Eu1 130.4(2) . .
C32 O4 Eu1 159.5(2) 2_776 .
Eu1 O5 H5A 109.3 . .
Eu1 O5 H5D 109.3 . .
H5A O5 H5D 109.5 . .
Eu1 O6 H6A 109.4 . .
Eu1 O6 H6D 109.4 . .
H6A O6 H6D 109.5 . .
N2 C1 C2 124.0(4) . .
N2 C1 H1A 118.0 . .
C2 C1 H1A 118.0 . .
C3 C2 C1 118.7(4) . .
C3 C2 H2A 120.7 . .
C1 C2 H2A 120.7 . .
C2 C3 C4 119.0(4) . .
C2 C3 H3B 120.5 . .
C4 C3 H3B 120.5 . .
C12 C4 C3 118.7(4) . .
C12 C4 C5 119.1(4) . .
C3 C4 C5 122.2(4) . .
C6 C5 C4 121.5(4) . .
C6 C5 H5B 119.3 . .
C4 C5 H5B 119.3 . .
C5 C6 C7 120.9(4) . .
C5 C6 H6B 119.6 . .
C7 C6 H6B 119.6 . .
C11 C7 C8 117.6(4) . .
C11 C7 C6 119.2(4) . .
C8 C7 C6 123.3(4) . .
C9 C8 C7 119.3(4) . .
C9 C8 H8A 120.4 . .
C7 C8 H8A 120.4 . .
C8 C9 C10 119.8(5) . .
C8 C9 H9A 120.1 . .
C10 C9 H9A 120.1 . .
N1 C10 C9 123.2(4) . .
N1 C10 H10A 118.4 . .
C9 C10 H10A 118.4 . .
N1 C11 C7 122.1(4) . .
N1 C11 C12 118.2(3) . .
C7 C11 C12 119.7(4) . .
N2 C12 C4 122.3(4) . .
N2 C12 C11 118.1(3) . .
C4 C12 C11 119.7(4) . .
N3 C13 C14 125.5(4) . .
N3 C13 H13A 117.2 . .
C14 C13 H13A 117.2 . .
C15 C14 C13 117.8(4) . .
C15 C14 C22 121.2(3) . .
C13 C14 C22 120.9(4) . .
C14 C15 C16 119.2(3) . .
C14 C15 H15A 120.4 . .
C16 C15 H15A 120.4 . .
C17 C16 C15 122.4(4) . .
C17 C16 C21 119.5(4) . .
C15 C16 C21 118.1(4) . .
C18 C17 C16 120.4(5) . .
C18 C17 H17A 119.8 . .
C16 C17 H17A 119.8 . .
C17 C18 C19 119.8(5) . .
C17 C18 H18A 120.1 . .
C19 C18 H18A 120.1 . .
C20 C19 C18 121.0(4) . .
C20 C19 H19A 119.5 . .
C18 C19 H19A 119.5 . .
C19 C20 C21 120.8(5) . .
C19 C20 H20A 119.6 . .
C21 C20 H20A 119.6 . .
N3 C21 C20 119.3(4) . .
N3 C21 C16 122.2(4) . .
C20 C21 C16 118.6(4) . .
O2 C22 O1 125.6(4) . .
O2 C22 C14 117.8(3) . .
O1 C22 C14 116.6(3) . .
N4 C23 C24 124.0(4) . .
N4 C23 H23A 118.0 . .
C24 C23 H23A 118.0 . .
C25 C24 C23 118.6(3) . .
C25 C24 C32 122.2(3) . .
C23 C24 C32 119.0(3) . .
C24 C25 C26 119.5(3) . .
C24 C25 H25A 120.2 . .
C26 C25 H25A 120.2 . .
C31 C26 C25 118.0(3) . .
C31 C26 C27 119.0(3) . .
C25 C26 C27 122.9(4) . .
C28 C27 C26 120.2(4) . .
C28 C27 H27A 119.9 . .
C26 C27 H27A 119.9 . .
C27 C28 C29 120.4(4) . .
C27 C28 H28A 119.8 . .
C29 C28 H28A 119.8 . .
C30 C29 C28 121.1(4) . .
C30 C29 H29A 119.5 . .
C28 C29 H29A 119.5 . .
C29 C30 C31 120.0(4) . .
C29 C30 H30A 120.0 . .
C31 C30 H30A 120.0 . .
N4 C31 C26 121.7(3) . .
N4 C31 C30 119.0(4) . .
C26 C31 C30 119.3(4) . .
O3 C32 O4 124.8(3) . 2_776
O3 C32 C24 117.9(3) . .
O4 C32 C24 117.3(3) 2_776 .
C34 C33 H33A 109.5 . .
C34 C33 H33B 109.5 . .
H33A C33 H33B 109.5 . .
C34 C33 H33C 109.5 . .
H33A C33 H33C 109.5 . .
H33B C33 H33C 109.5 . .
N5 C34 C33 174.9(9) . .

loop_
_geom_bond_atom_site_label_1
_geom_bond_atom_site_label_2
_geom_bond_distance
_geom_bond_site_symmetry_2
Eu1 O1 2.319(3) .
Eu1 O4 2.330(3) .
Eu1 O2 2.358(3) 2_776
Eu1 O3 2.361(3) .
Eu1 O5 2.421(3) .
Eu1 O6 2.480(3) .
Eu1 N1 2.596(3) .
Eu1 N2 2.647(3) .
Eu1 Eu1 4.3636(4) 2_776
N1 C10 1.324(5) .
N1 C11 1.362(5) .
N2 C1 1.324(5) .
N2 C12 1.364(5) .
N3 C13 1.306(6) .
N3 C21 1.373(6) .
N4 C23 1.313(5) .
N4 C31 1.376(5) .
N5 C34 1.116(9) .
O1 C22 1.256(5) .
O2 C22 1.253(5) .
O2 Eu1 2.358(3) 2_776
O3 C32 1.262(4) .
O4 C32 1.258(5) 2_776
O5 H5A 0.8500 .
O5 H5D 0.8500 .
O6 H6A 0.8501 .
O6 H6D 0.8499 .
C1 C2 1.408(6) .
C1 H1A 0.9500 .
C2 C3 1.364(7) .
C2 H2A 0.9500 .
C3 C4 1.404(6) .
C3 H3B 0.9500 .
C4 C12 1.402(5) .
C4 C5 1.436(6) .
C5 C6 1.343(7) .
C5 H5B 0.9500 .
C6 C7 1.432(6) .
C6 H6B 0.9500 .
C7 C11 1.413(6) .
C7 C8 1.408(7) .
C8 C9 1.355(7) .
C8 H8A 0.9500 .
C9 C10 1.391(6) .
C9 H9A 0.9500 .
C10 H10A 0.9500 .
C11 C12 1.435(6) .
C13 C14 1.413(5) .
C13 H13A 0.9500 .
C14 C15 1.375(5) .
C14 C22 1.492(5) .
C15 C16 1.413(5) .
C15 H15A 0.9500 .
C16 C17 1.412(6) .
C16 C21 1.421(6) .
C17 C18 1.377(6) .
C17 H17A 0.9500 .
C18 C19 1.408(8) .
C18 H18A 0.9500 .
C19 C20 1.361(8) .
C19 H19A 0.9500 .
C20 C21 1.412(6) .
C20 H20A 0.9500 .
C23 C24 1.407(5) .
C23 H23A 0.9500 .
C24 C25 1.369(5) .
C24 C32 1.500(5) .
C25 C26 1.410(5) .
C25 H25A 0.9500 .
C26 C31 1.413(5) .
C26 C27 1.421(5) .
C27 C28 1.370(6) .
C27 H27A 0.9500 .
C28 C29 1.397(6) .
C28 H28A 0.9500 .
C29 C30 1.367(6) .
C29 H29A 0.9500 .
C30 C31 1.417(5) .
C30 H30A 0.9500 .
C32 O4 1.258(5) 2_776
C33 C34 1.447(11) .
C33 H33A 0.9800 .
C33 H33B 0.9800 .
C33 H33C 0.9800 .
